data_2223669
loop_
_publ_author_name
'Kavitha, T.'
'Sakthivel, P.'
'Ponnuswamy, S.'
'Ilango, S. S.'
'Ponnuswamy, M. N.'

_publ_section_title 1-Formyl-<i>r</i>-2,<i>c</i>-6-bis(4-methoxyphenyl)-<i>t</i>-3,<i>t</i>-5-dimethylpiperidin-4-one
_journal_coeditor_code CI2909
_journal_issue 11
_journal_name_full 'Acta Crystallographica Section E'
_journal_page_first o2818
_journal_paper_doi 10.1107/S1600536809041609
_journal_volume 65
_journal_year 2009
_chemical_formula_iupac 'C22 H25 N O4'
_chemical_formula_moiety 'C22 H25 N O4'
_chemical_formula_sum 'C22 H25 N O4'
_chemical_formula_weight 367.43
_chemical_name_systematic
;
1-Formyl-<i>r</i>-2,<i>c</i>-6-bis(4-methoxyphenyl)-
<i>t</i>-3,<i>t</i>-5-dimethylpiperidin-4-one
;
_space_group_IT_number 14
_symmetry_cell_setting monoclinic
_symmetry_space_group_name_Hall '-P 2yn'
_symmetry_space_group_name_H-M 'P 1 21/n 1'
_atom_sites_solution_hydrogens geom
_atom_sites_solution_primary direct
_atom_sites_solution_secondary difmap
_audit_creation_method SHELXL-97
_cell_angle_alpha 90.00
_cell_angle_beta 110.9770(10)
_cell_angle_gamma 90.00
_cell_formula_units_Z 4
_cell_length_a 11.0954(4)
_cell_length_b 14.5407(3)
_cell_length_c 12.7050(4)
_cell_measurement_reflns_used 5524
_cell_measurement_temperature 293(2)
_cell_measurement_theta_max 29.9
_cell_measurement_theta_min 2.1
_cell_volume 1913.91(10)
_computing_cell_refinement 'SAINT (Bruker, 2004)'
_computing_data_collection 'APEX2 (Bruker, 2004)'
_computing_data_reduction 'SAINT (Bruker, 2004)'
_computing_molecular_graphics 'ORTEP-3 (Farrugia, 1997)'
_computing_publication_material 'SHELXL97 (Sheldrick, 2008) and PLATON (Spek, 2009)'
_computing_structure_refinement 'SHELXL97 (Sheldrick, 2008)'
_computing_structure_solution 'SHELXS97 (Sheldrick, 2008)'
_diffrn_ambient_temperature 293(2)
_diffrn_measured_fraction_theta_full 0.999
_diffrn_measured_fraction_theta_max 0.999
_diffrn_measurement_device_type 'Bruker Kappa APEXII CCD area-detector'
_diffrn_measurement_method '\w and \f'
_diffrn_radiation_monochromator graphite
_diffrn_radiation_source 'fine-focus sealed tube'
_diffrn_radiation_type MoK\a
_diffrn_radiation_wavelength 0.71073
_diffrn_reflns_av_R_equivalents 0.0285
_diffrn_reflns_av_sigmaI/netI 0.0276
_diffrn_reflns_limit_h_max 12
_diffrn_reflns_limit_h_min -15
_diffrn_reflns_limit_k_max 19
_diffrn_reflns_limit_k_min -20
_diffrn_reflns_limit_l_max 17
_diffrn_reflns_limit_l_min -17
_diffrn_reflns_number 24720
_diffrn_reflns_theta_full 29.91
_diffrn_reflns_theta_max 29.91
_diffrn_reflns_theta_min 2.10
_diffrn_standards_number 0
_exptl_absorpt_coefficient_mu 0.087
_exptl_absorpt_correction_T_max 0.9743
_exptl_absorpt_correction_T_min 0.9743
_exptl_absorpt_correction_type multi-scan
_exptl_absorpt_process_details '(SADABS; Sheldrick, 2001)'
_exptl_crystal_colour colourless
_exptl_crystal_density_diffrn 1.275
_exptl_crystal_density_method 'not measured'
_exptl_crystal_description Block
_exptl_crystal_F_000 784
_exptl_crystal_size_max 0.30
_exptl_crystal_size_mid 0.20
_exptl_crystal_size_min 0.20
_refine_diff_density_max 0.232
_refine_diff_density_min -0.233
_refine_ls_extinction_method none
_refine_ls_goodness_of_fit_ref 1.050
_refine_ls_hydrogen_treatment constr
_refine_ls_matrix_type full
_refine_ls_number_parameters 256
_refine_ls_number_reflns 5524
_refine_ls_number_restraints 0
_refine_ls_restrained_S_all 1.050
_refine_ls_R_factor_all 0.0766
_refine_ls_R_factor_gt 0.0484
_refine_ls_shift/su_max 0.001
_refine_ls_shift/su_mean 0.000
_refine_ls_structure_factor_coef Fsqd
_refine_ls_weighting_details 'calc w=1/[\s^2^(Fo^2^)+(0.0598P)^2^+0.3189P] where P=(Fo^2^+2Fc^2^)/3'
_refine_ls_weighting_scheme calc
_refine_ls_wR_factor_gt 0.1237
_refine_ls_wR_factor_ref 0.1396
_reflns_number_gt 3703
_reflns_number_total 5524
_reflns_threshold_expression I>2\s(I)
_cod_data_source_file ci2909.cif
_cod_data_source_block I
_cod_depositor_comments
;
The following automatic conversions were performed:
'_symmetry_cell_setting' value 'Monoclinic' changed to 'monoclinic'
according to '/home/saulius/struct/CIF-dictionaries/cif_core.dic'
dictionary named 'cif_core.dic' version 2.4.1 from 2010-06-29.

Automatic conversion script
Id: cif_fix_enum 1527 2010-12-29 10:47:43Z saulius 

The following automatic conversions were performed:

'_symmetry_cell_setting' value 'Monoclinic' changed to 'monoclinic'
according to /home/saulius/struct/CIF-dictionaries/cif_core.dic
dictionary named 'cif_core.dic' version 2.4.1 from 2010-06-29.

Automatic conversion script
Id: cif_fix_values 1715 2011-07-08 13:25:40Z adriana 
;
_cod_original_sg_symbol_H-M 'P 21/n'
_cod_database_code 2223669
_cod_database_fobs_code 2223669

loop_
_symmetry_equiv_pos_as_xyz
'x, y, z'
'-x+1/2, y+1/2, -z+1/2'
'-x, -y, -z'
'x-1/2, -y-1/2, z-1/2'

loop_
_atom_site_type_symbol
_atom_site_label
_atom_site_fract_x
_atom_site_fract_y
_atom_site_fract_z
_atom_site_U_iso_or_equiv
_atom_site_adp_type
_atom_site_calc_flag
_atom_site_refinement_flags
_atom_site_occupancy
_atom_site_disorder_assembly
_atom_site_disorder_group
O O1 0.87856(11) 0.03534(7) 0.05971(10) 0.0574(3) Uani d . 1 . .
O O2 1.0929(3) 0.3733(2) 0.3086(2) 0.1143(15) Uani d P 0.534(5) A 1
O O2' 1.2050(3) 0.3881(2) 0.2198(3) 0.1036(16) Uani d P 0.466(5) A 2
O O3 0.92438(12) 0.33025(8) -0.37580(9) 0.0647(3) Uani d . 1 . .
O O4 0.60958(11) 0.58982(7) 0.13202(9) 0.0600(3) Uani d . 1 . .
N N1 1.03399(11) 0.28962(8) 0.15129(9) 0.0446(3) Uani d . 1 A .
C C2 1.08936(13) 0.22990(9) 0.08641(11) 0.0433(3) Uani d . 1 . .
H H2 1.1831 0.2389 0.1177 0.052 Uiso calc R 1 . .
C C3 1.06451(13) 0.13017(10) 0.10905(12) 0.0455(3) Uani d . 1 . .
H H3 1.0976 0.0906 0.0631 0.055 Uiso calc R 1 . .
C C4 0.92172(13) 0.11238(9) 0.07622(11) 0.0408(3) Uani d . 1 . .
C C5 0.83662(12) 0.19522(9) 0.06811(11) 0.0397(3) Uani d . 1 . .
H H5 0.8182 0.2227 -0.0064 0.048 Uiso calc R 1 . .
C C6 0.90568(13) 0.26797(9) 0.15605(10) 0.0402(3) Uani d . 1 . .
H H6 0.9198 0.2415 0.2305 0.048 Uiso calc R 1 . .
C C7 1.1102(2) 0.34871(18) 0.22651(19) 0.0930(7) Uani d . 1 . .
H H7 1.1815 0.3720 0.2133 0.112 Uiso calc PR 0.534(5) A 1
H H7' 1.0887 0.3619 0.2918 0.112 Uiso d PR 0.466(5) A 2
C C8 1.04508(12) 0.25691(9) -0.03708(11) 0.0405(3) Uani d . 1 . .
C C9 1.01446(16) 0.19282(10) -0.12353(13) 0.0536(4) Uani d . 1 . .
H H9 1.0200 0.1305 -0.1062 0.064 Uiso calc R 1 . .
C C10 0.97608(17) 0.21971(11) -0.23422(13) 0.0582(4) Uani d . 1 . .
H H10 0.9554 0.1753 -0.2906 0.070 Uiso calc R 1 . .
C C11 0.96764(14) 0.31160(10) -0.26313(12) 0.0472(3) Uani d . 1 . .
C C12 1.00016(15) 0.37652(10) -0.17907(13) 0.0517(4) Uani d . 1 . .
H H12 0.9968 0.4387 -0.1968 0.062 Uiso calc R 1 . .
C C13 1.03795(14) 0.34869(10) -0.06774(13) 0.0496(3) Uani d . 1 . .
H H13 1.0593 0.3932 -0.0115 0.060 Uiso calc R 1 . .
C C14 1.13194(17) 0.10344(14) 0.23312(14) 0.0675(5) Uani d . 1 . .
H H14A 1.2219 0.1187 0.2568 0.101 Uiso calc R 1 . .
H H14B 1.1227 0.0385 0.2417 0.101 Uiso calc R 1 . .
H H14C 1.0934 0.1364 0.2786 0.101 Uiso calc R 1 . .
C C15 0.70806(15) 0.16822(11) 0.07688(17) 0.0619(4) Uani d . 1 . .
H H15A 0.6531 0.2213 0.0637 0.093 Uiso calc R 1 . .
H H15B 0.7224 0.1444 0.1509 0.093 Uiso calc R 1 . .
H H15C 0.6675 0.1219 0.0216 0.093 Uiso calc R 1 . .
C C16 0.82499(13) 0.35393(9) 0.14503(11) 0.0406(3) Uani d . 1 . .
C C17 0.79081(14) 0.40931(9) 0.05079(11) 0.0435(3) Uani d . 1 . .
H H17 0.8174 0.3932 -0.0084 0.052 Uiso calc R 1 . .
C C18 0.71800(14) 0.48820(9) 0.04184(11) 0.0444(3) Uani d . 1 . .
H H18 0.6960 0.5246 -0.0225 0.053 Uiso calc R 1 . .
C C19 0.67825(13) 0.51235(9) 0.12957(11) 0.0433(3) Uani d . 1 . .
C C20 0.70878(16) 0.45640(11) 0.22319(12) 0.0533(4) Uani d . 1 . .
H H20 0.6803 0.4715 0.2815 0.064 Uiso calc R 1 . .
C C21 0.78103(16) 0.37843(10) 0.23047(12) 0.0518(4) Uani d . 1 . .
H H21 0.8009 0.3413 0.2940 0.062 Uiso calc R 1 . .
C C22 0.9119(2) 0.42401(13) -0.40951(16) 0.0748(5) Uani d . 1 . .
H H22A 0.8799 0.4276 -0.4903 0.112 Uiso calc R 1 . .
H H22B 0.9946 0.4535 -0.3797 0.112 Uiso calc R 1 . .
H H22C 0.8527 0.4543 -0.3813 0.112 Uiso calc R 1 . .
C C23 0.58744(18) 0.65403(12) 0.04332(15) 0.0655(5) Uani d . 1 . .
H H23A 0.5442 0.7070 0.0578 0.098 Uiso calc R 1 . .
H H23B 0.5346 0.6263 -0.0265 0.098 Uiso calc R 1 . .
H H23C 0.6685 0.6723 0.0386 0.098 Uiso calc R 1 . .

loop_
_atom_site_aniso_label
_atom_site_aniso_U_11
_atom_site_aniso_U_22
_atom_site_aniso_U_33
_atom_site_aniso_U_12
_atom_site_aniso_U_13
_atom_site_aniso_U_23
O1 0.0733(7) 0.0333(5) 0.0769(7) -0.0017(5) 0.0407(6) -0.0034(5)
O2 0.096(2) 0.140(3) 0.085(2) 0.0135(19) 0.0052(15) -0.072(2)
O2' 0.0510(18) 0.085(2) 0.156(3) -0.0229(15) 0.0140(18) -0.046(2)
O3 0.0798(8) 0.0614(7) 0.0550(6) 0.0062(6) 0.0265(6) 0.0104(5)
O4 0.0746(7) 0.0486(6) 0.0589(6) 0.0254(5) 0.0266(5) 0.0045(5)
N1 0.0411(6) 0.0452(6) 0.0437(6) -0.0008(5) 0.0105(5) -0.0090(5)
C2 0.0353(6) 0.0446(8) 0.0507(7) 0.0034(5) 0.0162(6) -0.0003(6)
C3 0.0479(8) 0.0426(8) 0.0514(8) 0.0141(6) 0.0243(6) 0.0085(6)
C4 0.0526(8) 0.0337(7) 0.0423(7) 0.0041(6) 0.0244(6) 0.0024(5)
C5 0.0399(6) 0.0335(6) 0.0467(7) 0.0032(5) 0.0166(5) 0.0013(5)
C6 0.0479(7) 0.0379(7) 0.0366(6) 0.0073(6) 0.0173(5) 0.0014(5)
C7 0.0728(13) 0.1154(18) 0.0846(14) -0.0275(13) 0.0205(11) -0.0533(13)
C8 0.0373(6) 0.0380(7) 0.0518(7) 0.0001(5) 0.0227(6) 0.0001(6)
C9 0.0768(11) 0.0344(7) 0.0575(9) 0.0039(7) 0.0337(8) 0.0006(6)
C10 0.0841(12) 0.0440(8) 0.0535(9) 0.0016(8) 0.0330(8) -0.0051(7)
C11 0.0452(7) 0.0494(8) 0.0525(8) 0.0033(6) 0.0242(6) 0.0044(6)
C12 0.0569(9) 0.0368(7) 0.0652(9) -0.0021(6) 0.0264(7) 0.0065(7)
C13 0.0550(8) 0.0379(7) 0.0588(8) -0.0072(6) 0.0237(7) -0.0043(6)
C14 0.0601(10) 0.0778(12) 0.0615(10) 0.0226(9) 0.0179(8) 0.0232(9)
C15 0.0469(8) 0.0496(9) 0.0950(13) 0.0020(7) 0.0323(8) -0.0004(8)
C16 0.0500(7) 0.0346(7) 0.0385(6) 0.0058(5) 0.0175(5) -0.0017(5)
C17 0.0535(8) 0.0428(7) 0.0378(6) 0.0063(6) 0.0208(6) -0.0009(5)
C18 0.0526(8) 0.0398(7) 0.0402(7) 0.0050(6) 0.0159(6) 0.0042(6)
C19 0.0473(7) 0.0361(7) 0.0460(7) 0.0059(6) 0.0160(6) -0.0032(5)
C20 0.0732(10) 0.0496(9) 0.0462(8) 0.0149(7) 0.0324(7) 0.0006(6)
C21 0.0746(10) 0.0454(8) 0.0412(7) 0.0165(7) 0.0280(7) 0.0066(6)
C22 0.0856(13) 0.0710(12) 0.0707(11) 0.0147(10) 0.0316(10) 0.0259(9)
C23 0.0765(11) 0.0466(9) 0.0673(10) 0.0210(8) 0.0183(9) 0.0075(8)

loop_
_atom_type_symbol
_atom_type_description
_atom_type_scat_dispersion_real
_atom_type_scat_dispersion_imag
_atom_type_scat_source
C C 0.0033 0.0016 'International Tables Vol C Tables 4.2.6.8 and 6.1.1.4'
H H 0.0000 0.0000 'International Tables Vol C Tables 4.2.6.8 and 6.1.1.4'
N N 0.0061 0.0033 'International Tables Vol C Tables 4.2.6.8 and 6.1.1.4'
O O 0.0106 0.0060 'International Tables Vol C Tables 4.2.6.8 and 6.1.1.4'

loop_
_geom_angle_atom_site_label_1
_geom_angle_atom_site_label_2
_geom_angle_atom_site_label_3
_geom_angle_site_symmetry_1
_geom_angle_site_symmetry_3
_geom_angle
_geom_angle_publ_flag
C11 O3 C22 . . 117.82(13) ?
C19 O4 C23 . . 117.70(12) ?
C7 N1 C2 . . 119.66(14) ?
C7 N1 C6 . . 118.59(14) ?
C2 N1 C6 . . 119.80(10) ?
N1 C2 C8 . . 112.33(11) ?
N1 C2 C3 . . 108.39(11) ?
C8 C2 C3 . . 115.34(12) ?
N1 C2 H2 . . 106.8 ?
C8 C2 H2 . . 106.8 ?
C3 C2 H2 . . 106.8 ?
C4 C3 C2 . . 110.75(11) ?
C4 C3 C14 . . 108.56(12) ?
C2 C3 C14 . . 112.39(13) ?
C4 C3 H3 . . 108.3 ?
C2 C3 H3 . . 108.3 ?
C14 C3 H3 . . 108.3 ?
O1 C4 C3 . . 121.28(12) ?
O1 C4 C5 . . 121.92(13) ?
C3 C4 C5 . . 116.79(11) ?
C4 C5 C15 . . 111.63(11) ?
C4 C5 C6 . . 111.35(11) ?
C15 C5 C6 . . 111.25(12) ?
C4 C5 H5 . . 107.5 ?
C15 C5 H5 . . 107.5 ?
C6 C5 H5 . . 107.5 ?
N1 C6 C16 . . 111.47(11) ?
N1 C6 C5 . . 110.78(10) ?
C16 C6 C5 . . 112.22(10) ?
N1 C6 H6 . . 107.4 ?
C16 C6 H6 . . 107.4 ?
C5 C6 H6 . . 107.4 ?
O2 C7 O2' . . 109.5(3) ?
O2 C7 N1 . . 124.4(3) ?
O2' C7 N1 . . 126.1(3) ?
O2 C7 H7 . . 117.8 ?
N1 C7 H7 . . 117.8 ?
O2' C7 H7' . . 116.8 ?
N1 C7 H7' . . 117.2 ?
C13 C8 C9 . . 116.86(13) ?
C13 C8 C2 . . 120.31(12) ?
C9 C8 C2 . . 122.79(12) ?
C10 C9 C8 . . 121.23(14) ?
C10 C9 H9 . . 119.4 ?
C8 C9 H9 . . 119.4 ?
C9 C10 C11 . . 121.01(14) ?
C9 C10 H10 . . 119.5 ?
C11 C10 H10 . . 119.5 ?
O3 C11 C12 . . 125.11(13) ?
O3 C11 C10 . . 115.89(13) ?
C12 C11 C10 . . 118.99(14) ?
C11 C12 C13 . . 119.53(14) ?
C11 C12 H12 . . 120.2 ?
C13 C12 H12 . . 120.2 ?
C12 C13 C8 . . 122.36(14) ?
C12 C13 H13 . . 118.8 ?
C8 C13 H13 . . 118.8 ?
C3 C14 H14A . . 109.5 ?
C3 C14 H14B . . 109.5 ?
H14A C14 H14B . . 109.5 ?
C3 C14 H14C . . 109.5 ?
H14A C14 H14C . . 109.5 ?
H14B C14 H14C . . 109.5 ?
C5 C15 H15A . . 109.5 ?
C5 C15 H15B . . 109.5 ?
H15A C15 H15B . . 109.5 ?
C5 C15 H15C . . 109.5 ?
H15A C15 H15C . . 109.5 ?
H15B C15 H15C . . 109.5 ?
C17 C16 C21 . . 117.74(12) ?
C17 C16 C6 . . 122.14(11) ?
C21 C16 C6 . . 120.11(12) ?
C16 C17 C18 . . 121.77(12) ?
C16 C17 H17 . . 119.1 ?
C18 C17 H17 . . 119.1 ?
C19 C18 C17 . . 119.31(12) ?
C19 C18 H18 . . 120.3 ?
C17 C18 H18 . . 120.3 ?
O4 C19 C20 . . 115.68(12) ?
O4 C19 C18 . . 124.68(12) ?
C20 C19 C18 . . 119.63(12) ?
C21 C20 C19 . . 120.17(12) ?
C21 C20 H20 . . 119.9 ?
C19 C20 H20 . . 119.9 ?
C20 C21 C16 . . 121.34(13) ?
C20 C21 H21 . . 119.3 ?
C16 C21 H21 . . 119.3 ?
O3 C22 H22A . . 109.5 ?
O3 C22 H22B . . 109.5 ?
H22A C22 H22B . . 109.5 ?
O3 C22 H22C . . 109.5 ?
H22A C22 H22C . . 109.5 ?
H22B C22 H22C . . 109.5 ?
O4 C23 H23A . . 109.5 ?
O4 C23 H23B . . 109.5 ?
H23A C23 H23B . . 109.5 ?
O4 C23 H23C . . 109.5 ?
H23A C23 H23C . . 109.5 ?
H23B C23 H23C . . 109.5 ?

loop_
_geom_bond_atom_site_label_1
_geom_bond_atom_site_label_2
_geom_bond_site_symmetry_2
_geom_bond_distance
_geom_bond_publ_flag
O1 C4 . 1.2067(16) ?
O2 C7 . 1.182(3) ?
O2' C7 . 1.227(4) ?
O3 C11 . 1.3642(18) ?
O3 C22 . 1.421(2) ?
O4 C19 . 1.3665(16) ?
O4 C23 . 1.416(2) ?
N1 C7 . 1.337(2) ?
N1 C2 . 1.4743(17) ?
N1 C6 . 1.4803(17) ?
C2 C8 . 1.5183(19) ?
C2 C3 . 1.523(2) ?
C2 H2 . 0.98 ?
C3 C4 . 1.509(2) ?
C3 C14 . 1.533(2) ?
C3 H3 . 0.98 ?
C4 C5 . 1.5111(18) ?
C5 C15 . 1.521(2) ?
C5 C6 . 1.5302(18) ?
C5 H5 . 0.98 ?
C6 C16 . 1.5145(18) ?
C6 H6 . 0.98 ?
C7 H7 . 0.93 ?
C7 H7' . 0.96 ?
C8 C13 . 1.385(2) ?
C8 C9 . 1.387(2) ?
C9 C10 . 1.372(2) ?
C9 H9 . 0.93 ?
C10 C11 . 1.380(2) ?
C10 H10 . 0.93 ?
C11 C12 . 1.373(2) ?
C12 C13 . 1.384(2) ?
C12 H12 . 0.93 ?
C13 H13 . 0.93 ?
C14 H14A . 0.96 ?
C14 H14B . 0.96 ?
C14 H14C . 0.96 ?
C15 H15A . 0.96 ?
C15 H15B . 0.96 ?
C15 H15C . 0.96 ?
C16 C17 . 1.3787(18) ?
C16 C21 . 1.3865(18) ?
C17 C18 . 1.3840(19) ?
C17 H17 . 0.93 ?
C18 C19 . 1.3829(19) ?
C18 H18 . 0.93 ?
C19 C20 . 1.379(2) ?
C20 C21 . 1.372(2) ?
C20 H20 . 0.93 ?
C21 H21 . 0.93 ?
C22 H22A . 0.96 ?
C22 H22B . 0.96 ?
C22 H22C . 0.96 ?
C23 H23A . 0.96 ?
C23 H23B . 0.96 ?
C23 H23C . 0.96 ?

loop_
_geom_hbond_atom_site_label_D
_geom_hbond_atom_site_label_H
_geom_hbond_atom_site_label_A
_geom_hbond_site_symmetry_A
_geom_hbond_distance_DH
_geom_hbond_distance_HA
_geom_hbond_distance_DA
_geom_hbond_angle_DHA
C3 H3 O1 3_755 0.98 2.48 3.429(2) 163
C15 H15C O2 4_565 0.96 2.53 3.240(4) 131
C20 H20 O1 2_655 0.93 2.51 3.432(2) 171

loop_
_geom_torsion_atom_site_label_1
_geom_torsion_atom_site_label_2
_geom_torsion_atom_site_label_3
_geom_torsion_atom_site_label_4
_geom_torsion_site_symmetry_1
_geom_torsion_site_symmetry_2
_geom_torsion_site_symmetry_3
_geom_torsion_site_symmetry_4
_geom_torsion
_geom_torsion_publ_flag
C7 N1 C2 C8 . . . . -109.80(19) ?
C6 N1 C2 C8 . . . . 86.30(14) ?
C7 N1 C2 C3 . . . . 121.58(18) ?
C6 N1 C2 C3 . . . . -42.33(16) ?
N1 C2 C3 C4 . . . . 58.59(14) ?
C8 C2 C3 C4 . . . . -68.32(14) ?
N1 C2 C3 C14 . . . . -63.02(15) ?
C8 C2 C3 C14 . . . . 170.07(11) ?
C2 C3 C4 O1 . . . . 160.79(13) ?
C14 C3 C4 O1 . . . . -75.37(17) ?
C2 C3 C4 C5 . . . . -20.74(16) ?
C14 C3 C4 C5 . . . . 103.09(14) ?
O1 C4 C5 C15 . . . . 19.05(19) ?
C3 C4 C5 C15 . . . . -159.40(12) ?
O1 C4 C5 C6 . . . . 144.05(13) ?
C3 C4 C5 C6 . . . . -34.40(15) ?
C7 N1 C6 C16 . . . . 57.6(2) ?
C2 N1 C6 C16 . . . . -138.34(12) ?
C7 N1 C6 C5 . . . . -176.69(17) ?
C2 N1 C6 C5 . . . . -12.62(16) ?
C4 C5 C6 N1 . . . . 51.38(14) ?
C15 C5 C6 N1 . . . . 176.60(11) ?
C4 C5 C6 C16 . . . . 176.69(10) ?
C15 C5 C6 C16 . . . . -58.09(15) ?
C2 N1 C7 O2 . . . . -150.5(3) ?
C6 N1 C7 O2 . . . . 13.6(4) ?
C2 N1 C7 O2' . . . . 32.2(4) ?
C6 N1 C7 O2' . . . . -163.7(3) ?
N1 C2 C8 C13 . . . . 41.78(17) ?
C3 C2 C8 C13 . . . . 166.66(12) ?
N1 C2 C8 C9 . . . . -140.48(13) ?
C3 C2 C8 C9 . . . . -15.60(18) ?
C13 C8 C9 C10 . . . . -1.5(2) ?
C2 C8 C9 C10 . . . . -179.28(14) ?
C8 C9 C10 C11 . . . . 0.5(3) ?
C22 O3 C11 C12 . . . . 0.1(2) ?
C22 O3 C11 C10 . . . . 178.86(15) ?
C9 C10 C11 O3 . . . . -177.91(14) ?
C9 C10 C11 C12 . . . . 0.9(2) ?
O3 C11 C12 C13 . . . . 177.39(14) ?
C10 C11 C12 C13 . . . . -1.3(2) ?
C11 C12 C13 C8 . . . . 0.3(2) ?
C9 C8 C13 C12 . . . . 1.1(2) ?
C2 C8 C13 C12 . . . . 178.93(13) ?
N1 C6 C16 C17 . . . . 60.77(17) ?
C5 C6 C16 C17 . . . . -64.16(17) ?
N1 C6 C16 C21 . . . . -120.35(14) ?
C5 C6 C16 C21 . . . . 114.73(15) ?
C21 C16 C17 C18 . . . . 1.7(2) ?
C6 C16 C17 C18 . . . . -179.42(13) ?
C16 C17 C18 C19 . . . . 0.0(2) ?
C23 O4 C19 C20 . . . . 173.65(15) ?
C23 O4 C19 C18 . . . . -5.9(2) ?
C17 C18 C19 O4 . . . . 177.91(13) ?
C17 C18 C19 C20 . . . . -1.7(2) ?
O4 C19 C20 C21 . . . . -177.95(15) ?
C18 C19 C20 C21 . . . . 1.7(2) ?
C19 C20 C21 C16 . . . . 0.0(3) ?
C17 C16 C21 C20 . . . . -1.7(2) ?
C6 C16 C21 C20 . . . . 179.39(14) ?
